data_4506069
loop_
_publ_author_name
'Aaker\"oy, Christer B.'
'Panikkattu, Sheelu V.'
'DeHaven, Baillie'
'Desper, John'

_publ_section_title
;
 Establishing Supramolecular Control over Solid-State Architectures: A
 Simple Mix and Match Strategy
;
_journal_issue 5
_journal_name_full 'Crystal Growth &amp; Design'
_journal_page_first 2579
_journal_paper_doi 10.1021/cg300180b
_journal_volume 12
_journal_year 2012
_chemical_formula_moiety
;
(C11 H9 N3 O) (C9 H16 O4)
;
_chemical_formula_sum 'C20 H25 N3 O5'
_chemical_formula_weight 387.43
_chemical_name_systematic
;
SVP-4n-AzA (3-pyridyl)-CONH-(2-pyridyl), HOOC-(CH2)7-COOH
;
_space_group_IT_number 2
_symmetry_cell_setting triclinic
_symmetry_space_group_name_Hall '-P 1'
_symmetry_space_group_name_H-M 'P -1'
_atom_sites_solution_hydrogens geom
_atom_sites_solution_primary direct
_atom_sites_solution_secondary difmap
_audit_creation_method SHELXL-97
_cell_angle_alpha 104.161(2)
_cell_angle_beta 94.599(2)
_cell_angle_gamma 104.840(2)
_cell_formula_units_Z 2
_cell_length_a 5.6707(3)
_cell_length_b 10.8221(6)
_cell_length_c 17.0848(10)
_cell_measurement_reflns_used 8309
_cell_measurement_temperature 120(2)
_cell_measurement_theta_max 33.14
_cell_measurement_theta_min 2.74
_cell_volume 971.23(9)
_computing_cell_refinement 'Bruker SAINT'
_computing_data_collection 'Bruker APEX2'
_computing_data_reduction 'Bruker SAINT'
_computing_molecular_graphics 'Bruker SHELXTL'
_computing_publication_material 'Bruker SHELXTL'
_computing_structure_refinement 'SHELXL-97 (Sheldrick, 1997)'
_computing_structure_solution 'SHELXS-97 (Sheldrick, 1990)'
_diffrn_ambient_temperature 120(2)
_diffrn_measured_fraction_theta_full 0.972
_diffrn_measured_fraction_theta_max 0.906
_diffrn_measurement_device_type 'Bruker APEX-II CCD'
_diffrn_measurement_method '\f and \w scans'
_diffrn_radiation_monochromator graphite
_diffrn_radiation_source 'fine-focus sealed tube'
_diffrn_radiation_type MoK\a
_diffrn_radiation_wavelength 0.71073
_diffrn_reflns_av_R_equivalents 0.0299
_diffrn_reflns_av_sigmaI/netI 0.0326
_diffrn_reflns_limit_h_max 7
_diffrn_reflns_limit_h_min -8
_diffrn_reflns_limit_k_max 13
_diffrn_reflns_limit_k_min -16
_diffrn_reflns_limit_l_max 24
_diffrn_reflns_limit_l_min -25
_diffrn_reflns_number 22510
_diffrn_reflns_theta_full 30.00
_diffrn_reflns_theta_max 32.58
_diffrn_reflns_theta_min 2.02
_diffrn_standards_number 0
_exptl_absorpt_coefficient_mu 0.096
_exptl_absorpt_correction_type none
_exptl_crystal_colour colourless
_exptl_crystal_density_diffrn 1.325
_exptl_crystal_density_method 'not measured'
_exptl_crystal_description prism
_exptl_crystal_F_000 412
_exptl_crystal_size_max 0.36
_exptl_crystal_size_mid 0.22
_exptl_crystal_size_min 0.14
_refine_diff_density_max 0.400
_refine_diff_density_min -0.272
_refine_diff_density_rms 0.057
_refine_ls_extinction_method none
_refine_ls_goodness_of_fit_ref 1.107
_refine_ls_hydrogen_treatment mixed
_refine_ls_matrix_type full
_refine_ls_number_parameters 262
_refine_ls_number_reflns 6431
_refine_ls_number_restraints 0
_refine_ls_restrained_S_all 1.107
_refine_ls_R_factor_all 0.0663
_refine_ls_R_factor_gt 0.0486
_refine_ls_shift/su_max 0.001
_refine_ls_shift/su_mean 0.000
_refine_ls_structure_factor_coef Fsqd
_refine_ls_weighting_details 'calc w=1/[\s^2^(Fo^2^)+(0.0900P)^2^+0.0000P] where P=(Fo^2^+2Fc^2^)/3'
_refine_ls_weighting_scheme calc
_refine_ls_wR_factor_gt 0.1391
_refine_ls_wR_factor_ref 0.1509
_reflns_number_gt 4786
_reflns_number_total 6431
_reflns_threshold_expression >2sigma(I)
_cod_data_source_file cg300180b_si_001.cif
_cod_data_source_block sp0915m
_cod_depositor_comments
;
The following automatic conversions were performed:

'_symmetry_cell_setting' value 'Triclinic' changed to 'triclinic'
according to /home/saulius/struct/CIF-dictionaries/cif_core.dic
dictionary named 'cif_core.dic' version 2.4.1 from 2010-06-29.

Automatic conversion script
Id: cif_fix_values 1715 2011-07-08 13:25:40Z adriana 
;
_cod_original_cell_volume 971.22(9)
_cod_original_sg_symbol_H-M P-1
_cod_database_code 4506069

loop_
_symmetry_equiv_pos_as_xyz
'x, y, z'
'-x, -y, -z'

loop_
_atom_site_label
_atom_site_type_symbol
_atom_site_fract_x
_atom_site_fract_y
_atom_site_fract_z
_atom_site_U_iso_or_equiv
_atom_site_adp_type
_atom_site_occupancy
_atom_site_symmetry_multiplicity
_atom_site_calc_flag
_atom_site_refinement_flags
N11 N -0.25858(17) 0.10921(9) 0.12249(6) 0.0272(2) Uani 1 1 d .
C12 C -0.09887(19) 0.18471(10) 0.18835(7) 0.0242(2) Uani 1 1 d .
H12 H -0.1461 0.1849 0.2405 0.029 Uiso 1 1 calc R
C13 C 0.13292(19) 0.26323(10) 0.18505(6) 0.0234(2) Uani 1 1 d .
H13 H 0.2415 0.3154 0.2339 0.028 Uiso 1 1 calc R
C14 C 0.20400(18) 0.26450(10) 0.10960(6) 0.0207(2) Uani 1 1 d .
C15 C 0.0398(2) 0.18543(11) 0.04048(7) 0.0282(2) Uani 1 1 d .
H15 H 0.0824 0.1832 -0.0124 0.034 Uiso 1 1 calc R
C16 C -0.1876(2) 0.10970(13) 0.04981(7) 0.0341(3) Uani 1 1 d .
H16 H -0.2990 0.0553 0.0021 0.041 Uiso 1 1 calc R
C17 C 0.44514(18) 0.34696(10) 0.09565(6) 0.0225(2) Uani 1 1 d .
N17 N 0.60784(15) 0.42387(9) 0.16312(5) 0.02099(19) Uani 1 1 d .
H17 H 0.580(2) 0.4189(13) 0.2113(8) 0.025 Uiso 1 1 d .
O17 O 0.48524(14) 0.34297(9) 0.02629(5) 0.0332(2) Uani 1 1 d .
N21 N 1.00001(15) 0.53359(8) 0.23093(5) 0.02138(19) Uani 1 1 d .
C22 C 0.84199(18) 0.50762(9) 0.16283(6) 0.0201(2) Uani 1 1 d .
C23 C 0.90355(19) 0.56047(10) 0.09829(6) 0.0241(2) Uani 1 1 d .
H23 H 0.7848 0.5441 0.0517 0.029 Uiso 1 1 calc R
C24 C 1.1429(2) 0.63759(11) 0.10419(7) 0.0262(2) Uani 1 1 d .
H24 H 1.1920 0.6740 0.0608 0.031 Uiso 1 1 calc R
C25 C 1.31075(19) 0.66181(10) 0.17318(7) 0.0256(2) Uani 1 1 d .
H25 H 1.4769 0.7132 0.1777 0.031 Uiso 1 1 calc R
C26 C 1.23079(19) 0.60948(10) 0.23520(7) 0.0238(2) Uani 1 1 d .
H26 H 1.3445 0.6280 0.2834 0.029 Uiso 1 1 calc R
C31 C 0.71208(18) 0.40591(10) 0.37265(6) 0.0219(2) Uani 1 1 d .
O31 O 0.94448(13) 0.43755(8) 0.36061(5) 0.0287(2) Uani 1 1 d .
H31 H 0.952(3) 0.4721(14) 0.3150(9) 0.034 Uiso 1 1 d .
O32 O 0.55061(14) 0.42811(8) 0.33202(5) 0.0294(2) Uani 1 1 d .
C32 C 0.67374(19) 0.34247(11) 0.44075(6) 0.0242(2) Uani 1 1 d .
H32A H 0.7757 0.4055 0.4915 0.029 Uiso 1 1 calc R
H32B H 0.7347 0.2629 0.4289 0.029 Uiso 1 1 calc R
C33 C 0.40936(19) 0.30096(10) 0.45600(6) 0.0230(2) Uani 1 1 d .
H33A H 0.3075 0.2314 0.4076 0.028 Uiso 1 1 calc R
H33B H 0.3420 0.3783 0.4648 0.028 Uiso 1 1 calc R
C34 C 0.39727(19) 0.24770(12) 0.53050(7) 0.0263(2) Uani 1 1 d .
H34A H 0.4689 0.1719 0.5211 0.032 Uiso 1 1 calc R
H34B H 0.5021 0.3181 0.5780 0.032 Uiso 1 1 calc R
C35 C 0.14058(19) 0.20199(11) 0.55222(6) 0.0247(2) Uani 1 1 d .
H35A H 0.0622 0.2750 0.5581 0.030 Uiso 1 1 calc R
H35B H 0.0383 0.1257 0.5073 0.030 Uiso 1 1 calc R
C36 C 0.14816(19) 0.16110(12) 0.63106(7) 0.0273(2) Uani 1 1 d .
H36A H 0.2460 0.0966 0.6273 0.033 Uiso 1 1 calc R
H36B H 0.2352 0.2405 0.6765 0.033 Uiso 1 1 calc R
C37 C -0.10268(19) 0.09935(10) 0.65158(6) 0.0236(2) Uani 1 1 d .
H37A H -0.1843 0.0145 0.6095 0.028 Uiso 1 1 calc R
H37B H -0.2073 0.1598 0.6511 0.028 Uiso 1 1 calc R
C38 C -0.07949(19) 0.07351(11) 0.73490(7) 0.0259(2) Uani 1 1 d .
H38A H 0.0302 0.0157 0.7354 0.031 Uiso 1 1 calc R
H38B H 0.0003 0.1591 0.7765 0.031 Uiso 1 1 calc R
C39 C -0.32075(19) 0.00923(10) 0.75872(6) 0.0237(2) Uani 1 1 d .
O39 O -0.30458(14) 0.02164(8) 0.83852(5) 0.0288(2) Uani 1 1 d .
H39 H -0.460(3) -0.0254(14) 0.8497(9) 0.035 Uiso 1 1 d .
O40 O -0.50836(15) -0.04766(9) 0.71150(5) 0.0387(2) Uani 1 1 d .

loop_
_atom_site_aniso_label
_atom_site_aniso_U_11
_atom_site_aniso_U_22
_atom_site_aniso_U_33
_atom_site_aniso_U_23
_atom_site_aniso_U_13
_atom_site_aniso_U_12
N11 0.0234(4) 0.0299(5) 0.0262(5) 0.0086(4) 0.0057(4) 0.0023(3)
C12 0.0241(5) 0.0251(5) 0.0242(5) 0.0094(4) 0.0077(4) 0.0048(4)
C13 0.0218(5) 0.0249(5) 0.0222(5) 0.0073(4) 0.0031(4) 0.0037(4)
C14 0.0184(4) 0.0227(4) 0.0220(5) 0.0083(4) 0.0038(4) 0.0052(3)
C15 0.0229(5) 0.0365(6) 0.0220(5) 0.0085(4) 0.0046(4) 0.0021(4)
C16 0.0250(5) 0.0435(6) 0.0233(5) 0.0054(5) 0.0021(4) -0.0044(5)
C17 0.0200(5) 0.0264(5) 0.0211(5) 0.0084(4) 0.0036(4) 0.0047(4)
N17 0.0184(4) 0.0269(4) 0.0182(4) 0.0096(3) 0.0032(3) 0.0041(3)
O17 0.0267(4) 0.0451(5) 0.0202(4) 0.0082(3) 0.0052(3) -0.0028(3)
N21 0.0191(4) 0.0256(4) 0.0198(4) 0.0082(3) 0.0034(3) 0.0050(3)
C22 0.0195(4) 0.0216(4) 0.0193(4) 0.0064(4) 0.0041(4) 0.0050(3)
C23 0.0238(5) 0.0278(5) 0.0211(5) 0.0107(4) 0.0028(4) 0.0040(4)
C24 0.0266(5) 0.0277(5) 0.0246(5) 0.0109(4) 0.0079(4) 0.0037(4)
C25 0.0211(5) 0.0260(5) 0.0293(5) 0.0089(4) 0.0071(4) 0.0035(4)
C26 0.0197(5) 0.0267(5) 0.0235(5) 0.0071(4) 0.0013(4) 0.0041(4)
C31 0.0195(4) 0.0264(5) 0.0177(4) 0.0061(4) 0.0027(4) 0.0030(3)
O31 0.0194(4) 0.0445(5) 0.0246(4) 0.0181(4) 0.0042(3) 0.0050(3)
O32 0.0230(4) 0.0444(5) 0.0236(4) 0.0164(4) 0.0033(3) 0.0077(3)
C32 0.0226(5) 0.0308(5) 0.0199(5) 0.0116(4) 0.0023(4) 0.0045(4)
C33 0.0224(5) 0.0272(5) 0.0191(4) 0.0098(4) 0.0035(4) 0.0030(4)
C34 0.0238(5) 0.0342(5) 0.0219(5) 0.0135(4) 0.0039(4) 0.0041(4)
C35 0.0231(5) 0.0291(5) 0.0224(5) 0.0108(4) 0.0047(4) 0.0040(4)
C36 0.0219(5) 0.0367(6) 0.0254(5) 0.0154(5) 0.0056(4) 0.0051(4)
C37 0.0224(5) 0.0260(5) 0.0219(5) 0.0089(4) 0.0046(4) 0.0035(4)
C38 0.0220(5) 0.0328(5) 0.0261(5) 0.0141(4) 0.0078(4) 0.0067(4)
C39 0.0251(5) 0.0243(5) 0.0227(5) 0.0082(4) 0.0069(4) 0.0060(4)
O39 0.0256(4) 0.0356(4) 0.0223(4) 0.0109(3) 0.0061(3) 0.0002(3)
O40 0.0293(4) 0.0518(5) 0.0257(4) 0.0113(4) 0.0042(4) -0.0053(4)

loop_
_atom_type_symbol
_atom_type_description
_atom_type_scat_dispersion_real
_atom_type_scat_dispersion_imag
_atom_type_scat_source
C C 0.0033 0.0016 'International Tables Vol C Tables 4.2.6.8 and 6.1.1.4'
H H 0.0000 0.0000 'International Tables Vol C Tables 4.2.6.8 and 6.1.1.4'
N N 0.0061 0.0033 'International Tables Vol C Tables 4.2.6.8 and 6.1.1.4'
O O 0.0106 0.0060 'International Tables Vol C Tables 4.2.6.8 and 6.1.1.4'

loop_
_geom_angle_atom_site_label_1
_geom_angle_atom_site_label_2
_geom_angle_atom_site_label_3
_geom_angle
C12 N11 C16 117.28(9)
N11 C12 C13 123.43(10)
N11 C12 H12 118.3
C13 C12 H12 118.3
C14 C13 C12 118.98(9)
C14 C13 H13 120.5
C12 C13 H13 120.5
C13 C14 C15 118.15(9)
C13 C14 C17 125.47(9)
C15 C14 C17 116.38(9)
C14 C15 C16 118.78(10)
C14 C15 H15 120.6
C16 C15 H15 120.6
N11 C16 C15 123.38(10)
N11 C16 H16 118.3
C15 C16 H16 118.3
O17 C17 N17 123.48(9)
O17 C17 C14 119.82(9)
N17 C17 C14 116.71(9)
C17 N17 C22 125.26(9)
C17 N17 H17 121.2(8)
C22 N17 H17 113.3(8)
C22 N21 C26 118.00(9)
N21 C22 C23 122.85(9)
N21 C22 N17 113.74(8)
C23 C22 N17 123.40(9)
C24 C23 C22 117.79(10)
C24 C23 H23 121.1
C22 C23 H23 121.1
C23 C24 C25 119.97(10)
C23 C24 H24 120.0
C25 C24 H24 120.0
C26 C25 C24 118.14(9)
C26 C25 H25 120.9
C24 C25 H25 120.9
N21 C26 C25 123.15(10)
N21 C26 H26 118.4
C25 C26 H26 118.4
O32 C31 O31 122.24(9)
O32 C31 C32 124.80(9)
O31 C31 C32 112.96(9)
C31 O31 H31 108.0(9)
C31 C32 C33 115.28(9)
C31 C32 H32A 108.5
C33 C32 H32A 108.5
C31 C32 H32B 108.5
C33 C32 H32B 108.5
H32A C32 H32B 107.5
C32 C33 C34 110.21(9)
C32 C33 H33A 109.6
C34 C33 H33A 109.6
C32 C33 H33B 109.6
C34 C33 H33B 109.6
H33A C33 H33B 108.1
C35 C34 C33 115.40(9)
C35 C34 H34A 108.4
C33 C34 H34A 108.4
C35 C34 H34B 108.4
C33 C34 H34B 108.4
H34A C34 H34B 107.5
C36 C35 C34 111.78(9)
C36 C35 H35A 109.3
C34 C35 H35A 109.3
C36 C35 H35B 109.3
C34 C35 H35B 109.3
H35A C35 H35B 107.9
C37 C36 C35 114.74(9)
C37 C36 H36A 108.6
C35 C36 H36A 108.6
C37 C36 H36B 108.6
C35 C36 H36B 108.6
H36A C36 H36B 107.6
C36 C37 C38 111.26(9)
C36 C37 H37A 109.4
C38 C37 H37A 109.4
C36 C37 H37B 109.4
C38 C37 H37B 109.4
H37A C37 H37B 108.0
C39 C38 C37 114.34(9)
C39 C38 H38A 108.7
C37 C38 H38A 108.7
C39 C38 H38B 108.7
C37 C38 H38B 108.7
H38A C38 H38B 107.6
O40 C39 O39 123.17(9)
O40 C39 C38 124.36(10)
O39 C39 C38 112.47(9)
C39 O39 H39 108.9(9)

loop_
_geom_bond_atom_site_label_1
_geom_bond_atom_site_label_2
_geom_bond_distance
N11 C12 1.3272(14)
N11 C16 1.3365(15)
C12 C13 1.3842(13)
C12 H12 0.9500
C13 C14 1.3833(14)
C13 H13 0.9500
C14 C15 1.3838(14)
C14 C17 1.5015(13)
C15 C16 1.3841(14)
C15 H15 0.9500
C16 H16 0.9500
C17 O17 1.2169(13)
C17 N17 1.3563(13)
N17 C22 1.4041(11)
N17 H17 0.862(14)
N21 C22 1.3340(13)
N21 C26 1.3407(12)
C22 C23 1.3903(14)
C23 C24 1.3803(13)
C23 H23 0.9500
C24 C25 1.3803(16)
C24 H24 0.9500
C25 C26 1.3741(14)
C25 H25 0.9500
C26 H26 0.9500
C31 O32 1.2126(13)
C31 O31 1.3203(12)
C31 C32 1.4925(14)
O31 H31 0.942(15)
C32 C33 1.5140(13)
C32 H32A 0.9900
C32 H32B 0.9900
C33 C34 1.5199(14)
C33 H33A 0.9900
C33 H33B 0.9900
C34 C35 1.5195(14)
C34 H34A 0.9900
C34 H34B 0.9900
C35 C36 1.5178(15)
C35 H35A 0.9900
C35 H35B 0.9900
C36 C37 1.5168(14)
C36 H36A 0.9900
C36 H36B 0.9900
C37 C38 1.5182(15)
C37 H37A 0.9900
C37 H37B 0.9900
C38 C39 1.5039(14)
C38 H38A 0.9900
C38 H38B 0.9900
C39 O40 1.2023(13)
C39 O39 1.3302(13)
O39 H39 0.957(15)

loop_
_geom_hbond_atom_site_label_D
_geom_hbond_atom_site_label_H
_geom_hbond_atom_site_label_A
_geom_hbond_distance_DH
_geom_hbond_distance_HA
_geom_hbond_distance_DA
_geom_hbond_angle_DHA
_geom_hbond_site_symmetry_A
O31 H31 N21 0.942(15) 1.738(15) 2.6756(11) 173.6(13) .
N17 H17 O32 0.862(14) 2.063(14) 2.9200(12) 172.7(12) .
O39 H39 N11 0.957(15) 1.785(15) 2.7413(12) 176.3(13) 2_456

loop_
_geom_torsion_atom_site_label_1
_geom_torsion_atom_site_label_2
_geom_torsion_atom_site_label_3
_geom_torsion_atom_site_label_4
_geom_torsion
C16 N11 C12 C13 0.50(18)
N11 C12 C13 C14 0.28(17)
C12 C13 C14 C15 -0.74(17)
C12 C13 C14 C17 178.12(10)
C13 C14 C15 C16 0.44(18)
C17 C14 C15 C16 -178.53(11)
C12 N11 C16 C15 -0.8(2)
C14 C15 C16 N11 0.4(2)
C13 C14 C17 O17 -177.89(11)
C15 C14 C17 O17 1.00(17)
C13 C14 C17 N17 1.66(17)
C15 C14 C17 N17 -179.46(10)
O17 C17 N17 C22 -0.47(18)
C14 C17 N17 C22 -179.99(10)
C26 N21 C22 C23 -2.92(16)
C26 N21 C22 N17 177.97(9)
C17 N17 C22 N21 -156.37(10)
C17 N17 C22 C23 24.52(17)
N21 C22 C23 C24 3.30(17)
N17 C22 C23 C24 -177.67(10)
C22 C23 C24 C25 -1.10(17)
C23 C24 C25 C26 -1.26(17)
C22 N21 C26 C25 0.33(16)
C24 C25 C26 N21 1.72(17)
O32 C31 C32 C33 1.92(16)
O31 C31 C32 C33 -178.57(9)
C31 C32 C33 C34 -175.68(9)
C32 C33 C34 C35 -179.78(9)
C33 C34 C35 C36 -175.35(10)
C34 C35 C36 C37 -173.27(9)
C35 C36 C37 C38 -174.63(10)
C36 C37 C38 C39 -178.63(10)
C37 C38 C39 O40 17.82(17)
C37 C38 C39 O39 -162.40(10)

loop_
_cod_related_entry_id
_cod_related_entry_database
_cod_related_entry_code
1 ChemSpider 30652437
